data_4306560
loop_
_publ_author_name
'Stuart D. Robertson'
'Tristram Chivers'
'Heikki M. Tuononen'

_publ_contact_author_address
;
Department of Chemistry
University of Calgary, Calgary, Alberta 
T2N 1N4, Canada
;
_publ_contact_author_name 'Prof. T. Chivers'
_publ_section_title
;
Experimental and Theoretical Investigations of the Redox Behavior of the
Heterodichalcogenido Ligands [(EPiPr2)(TePiPr2)N]-(E = S, Se): Cyclic
Cations and Acyclic Dichalcogenide Dimers
;
_journal_name_full 'Inorganic Chemistry'
_journal_page_first 10634
_journal_page_last 10643
_journal_paper_doi 10.1021/ic801384c
_journal_volume 47
_journal_year 2008
_chemical_formula_moiety 'C24 H56 N2 P4 Se2 Te2'
_chemical_formula_sum 'C24 H56 N2 P4 Se2 Te2'
_chemical_formula_weight 909.71
_chemical_name_systematic
; 
 ? 
;
_space_group_IT_number 2
_symmetry_cell_setting triclinic
_symmetry_space_group_name_Hall '-P 1'
_symmetry_space_group_name_H-M 'P -1'
_atom_sites_solution_hydrogens geom
_atom_sites_solution_primary Patterson
_atom_sites_solution_secondary difmap
_audit_creation_method SHELXL-97
_cell_angle_alpha 97.4738(16)
_cell_angle_beta 96.350(2)
_cell_angle_gamma 92.604(2)
_cell_formula_units_Z 1
_cell_length_a 7.5584(2)
_cell_length_b 8.0137(3)
_cell_length_c 15.0009(5)
_cell_measurement_reflns_used 12960
_cell_measurement_temperature 173(2)
_cell_measurement_theta_max 27.48
_cell_measurement_theta_min 1.00
_cell_volume 893.72(5)
_computing_cell_refinement 'Nonius DENZO'
_computing_data_collection 'Nonius COLLECT'
_computing_data_reduction 'Nonius DENZO'
_computing_molecular_graphics 'Bruker SHELXTL'
_computing_publication_material 'Bruker SHELXTL'
_computing_structure_refinement 'SHELXL-97 (Sheldrick, 1997)'
_computing_structure_solution 'SHELXS-97 (Sheldrick, 1990)'
_diffrn_ambient_temperature 173(2)
_diffrn_measured_fraction_theta_full 0.992
_diffrn_measured_fraction_theta_max 0.992
_diffrn_measurement_device_type 'nonius KappaCCD'
_diffrn_measurement_method 'phi\omega scans'
_diffrn_radiation_monochromator graphite
_diffrn_radiation_source 'fine-focus sealed tube'
_diffrn_radiation_type MoK\a
_diffrn_radiation_wavelength 0.71073
_diffrn_reflns_av_R_equivalents 0.0537
_diffrn_reflns_av_sigmaI/netI 0.0404
_diffrn_reflns_limit_h_max 9
_diffrn_reflns_limit_h_min -9
_diffrn_reflns_limit_k_max 10
_diffrn_reflns_limit_k_min -10
_diffrn_reflns_limit_l_max 19
_diffrn_reflns_limit_l_min -19
_diffrn_reflns_number 15765
_diffrn_reflns_theta_full 27.37
_diffrn_reflns_theta_max 27.37
_diffrn_reflns_theta_min 2.74
_exptl_absorpt_coefficient_mu 3.864
_exptl_absorpt_correction_T_max 0.861
_exptl_absorpt_correction_T_min 0.669
_exptl_absorpt_correction_type multi-scan
_exptl_absorpt_process_details
;
multi-scan from symmetry-related measurements 
 Sortav (Blessing 1995)
;
_exptl_crystal_colour orange
_exptl_crystal_density_diffrn 1.690
_exptl_crystal_density_method 'not measured'
_exptl_crystal_description plate
_exptl_crystal_F_000 446
_exptl_crystal_size_max 0.20
_exptl_crystal_size_mid 0.08
_exptl_crystal_size_min 0.04
_refine_diff_density_max 0.449
_refine_diff_density_min -0.874
_refine_diff_density_rms 0.138
_refine_ls_extinction_method none
_refine_ls_goodness_of_fit_ref 1.031
_refine_ls_hydrogen_treatment constr
_refine_ls_matrix_type full
_refine_ls_number_parameters 162
_refine_ls_number_reflns 4025
_refine_ls_number_restraints 0
_refine_ls_restrained_S_all 1.031
_refine_ls_R_factor_all 0.0413
_refine_ls_R_factor_gt 0.0301
_refine_ls_shift/su_max 0.001
_refine_ls_shift/su_mean 0.000
_refine_ls_structure_factor_coef Fsqd
_refine_ls_weighting_details 'calc w=1/[\s^2^(Fo^2^)+(0.0264P)^2^+0.7718P] where P=(Fo^2^+2Fc^2^)/3'
_refine_ls_weighting_scheme calc
_refine_ls_wR_factor_gt 0.0619
_refine_ls_wR_factor_ref 0.0660
_reflns_number_gt 3430
_reflns_number_total 4025
_reflns_threshold_expression >2sigma(I)
_cod_data_source_file ic801384c_si_001_4.cif
_cod_data_source_block 3b
_cod_depositor_comments
;
The following automatic conversions were performed:
'_symmetry_cell_setting' value 'Triclinic' changed to 'triclinic'
according to '/home/saulius/struct/CIF-dictionaries/cif_core.dic'
dictionary named 'cif_core.dic' version 2.4.1 from 2010-06-29.

Automatic conversion script
Id: cif_fix_enum 1527 2010-12-29 10:47:43Z saulius 
;
_cod_database_code 4306560

loop_
_symmetry_equiv_pos_as_xyz
'x, y, z'
'-x, -y, -z'

loop_
_atom_site_label
_atom_site_type_symbol
_atom_site_fract_x
_atom_site_fract_y
_atom_site_fract_z
_atom_site_U_iso_or_equiv
_atom_site_adp_type
_atom_site_occupancy
_atom_site_symmetry_multiplicity
_atom_site_calc_flag
_atom_site_refinement_flags
_atom_site_disorder_assembly
_atom_site_disorder_group
Te1 Te 0.99107(3) 0.55253(3) 0.910998(13) 0.02539(8) Uani 1 1 d . . .
Se1 Se 0.99161(4) 0.62705(4) 0.69865(2) 0.02733(9) Uani 1 1 d . . .
P1 P 1.08479(9) 0.28115(9) 0.83524(5) 0.01684(16) Uani 1 1 d . . .
P2 P 1.18531(10) 0.44053(10) 0.68088(5) 0.01968(16) Uani 1 1 d . . .
N1 N 1.1883(3) 0.3046(3) 0.75145(16) 0.0221(5) Uani 1 1 d . . .
C10 C 0.8890(4) 0.1324(4) 0.8045(2) 0.0245(7) Uani 1 1 d . . .
H10A H 0.9263 0.0350 0.7636 0.029 Uiso 1 1 calc R . .
C11 C 0.8239(4) 0.0608(4) 0.8856(2) 0.0330(8) Uani 1 1 d . . .
H11A H 0.7152 -0.0118 0.8655 0.050 Uiso 1 1 calc R . .
H11B H 0.7983 0.1536 0.9308 0.050 Uiso 1 1 calc R . .
H11C H 0.9165 -0.0053 0.9126 0.050 Uiso 1 1 calc R . .
C12 C 0.7360(4) 0.2083(5) 0.7510(2) 0.0360(8) Uani 1 1 d . . .
H12A H 0.6464 0.1185 0.7238 0.054 Uiso 1 1 calc R . .
H12B H 0.7822 0.2638 0.7031 0.054 Uiso 1 1 calc R . .
H12C H 0.6813 0.2911 0.7917 0.054 Uiso 1 1 calc R . .
C20 C 1.2323(4) 0.1886(4) 0.91802(18) 0.0175(6) Uani 1 1 d . . .
H20A H 1.1641 0.1688 0.9695 0.021 Uiso 1 1 calc R . .
C21 C 1.2869(4) 0.0175(4) 0.8746(2) 0.0267(7) Uani 1 1 d . . .
H21A H 1.3629 -0.0337 0.9195 0.040 Uiso 1 1 calc R . .
H21B H 1.3527 0.0338 0.8233 0.040 Uiso 1 1 calc R . .
H21C H 1.1799 -0.0567 0.8532 0.040 Uiso 1 1 calc R . .
C22 C 1.3956(4) 0.3045(4) 0.9556(2) 0.0263(7) Uani 1 1 d . . .
H22A H 1.4669 0.2535 1.0024 0.039 Uiso 1 1 calc R . .
H22B H 1.3578 0.4135 0.9820 0.039 Uiso 1 1 calc R . .
H22C H 1.4676 0.3212 0.9066 0.039 Uiso 1 1 calc R . .
C30 C 1.1492(4) 0.3201(4) 0.5671(2) 0.0299(7) Uani 1 1 d . . .
H30A H 1.1590 0.4019 0.5226 0.036 Uiso 1 1 calc R . .
C31 C 0.9639(5) 0.2323(5) 0.5472(2) 0.0375(8) Uani 1 1 d . . .
H31A H 0.9446 0.1799 0.4838 0.056 Uiso 1 1 calc R . .
H31B H 0.8744 0.3150 0.5580 0.056 Uiso 1 1 calc R . .
H31C H 0.9531 0.1453 0.5868 0.056 Uiso 1 1 calc R . .
C32 C 1.2920(5) 0.1934(5) 0.5527(2) 0.0410(9) Uani 1 1 d . . .
H32A H 1.2670 0.1293 0.4920 0.061 Uiso 1 1 calc R . .
H32B H 1.2913 0.1159 0.5981 0.061 Uiso 1 1 calc R . .
H32C H 1.4094 0.2538 0.5588 0.061 Uiso 1 1 calc R . .
C40 C 1.4114(4) 0.5388(4) 0.6910(2) 0.0245(7) Uani 1 1 d . . .
H40A H 1.4936 0.4454 0.6816 0.029 Uiso 1 1 calc R . .
C41 C 1.4357(5) 0.6523(5) 0.6185(3) 0.0461(10) Uani 1 1 d . . .
H41A H 1.5601 0.6967 0.6250 0.069 Uiso 1 1 calc R . .
H41B H 1.3575 0.7462 0.6256 0.069 Uiso 1 1 calc R . .
H41C H 1.4052 0.5870 0.5584 0.069 Uiso 1 1 calc R . .
C42 C 1.4672(4) 0.6321(4) 0.7858(2) 0.0307(7) Uani 1 1 d . . .
H42A H 1.5929 0.6722 0.7912 0.046 Uiso 1 1 calc R . .
H42B H 1.4512 0.5556 0.8306 0.046 Uiso 1 1 calc R . .
H42C H 1.3934 0.7285 0.7966 0.046 Uiso 1 1 calc R . .

loop_
_atom_site_aniso_label
_atom_site_aniso_U_11
_atom_site_aniso_U_22
_atom_site_aniso_U_33
_atom_site_aniso_U_23
_atom_site_aniso_U_13
_atom_site_aniso_U_12
Te1 0.03477(13) 0.02175(12) 0.02261(12) 0.00572(8) 0.00924(8) 0.01179(8)
Se1 0.02794(18) 0.03019(19) 0.02629(17) 0.00910(14) 0.00446(13) 0.00980(13)
P1 0.0183(4) 0.0173(4) 0.0159(3) 0.0041(3) 0.0032(3) 0.0030(3)
P2 0.0229(4) 0.0211(4) 0.0159(4) 0.0045(3) 0.0037(3) 0.0016(3)
N1 0.0265(13) 0.0235(14) 0.0180(12) 0.0057(10) 0.0060(10) 0.0058(10)
C10 0.0217(15) 0.0240(16) 0.0272(16) 0.0031(13) 0.0026(12) -0.0038(12)
C11 0.0251(17) 0.0334(19) 0.042(2) 0.0149(16) 0.0034(14) -0.0064(14)
C12 0.0218(17) 0.053(2) 0.0326(18) 0.0122(17) -0.0037(13) -0.0045(15)
C20 0.0188(14) 0.0175(14) 0.0173(13) 0.0056(11) 0.0031(10) 0.0009(11)
C21 0.0293(17) 0.0202(16) 0.0320(17) 0.0067(13) 0.0034(13) 0.0076(13)
C22 0.0241(16) 0.0282(17) 0.0262(16) 0.0047(13) -0.0015(12) 0.0048(13)
C30 0.043(2) 0.0287(18) 0.0189(15) 0.0062(13) 0.0068(13) -0.0004(15)
C31 0.044(2) 0.043(2) 0.0220(17) 0.0003(15) -0.0020(14) -0.0090(17)
C32 0.057(2) 0.035(2) 0.0316(19) -0.0040(16) 0.0171(17) 0.0028(17)
C40 0.0222(15) 0.0263(17) 0.0264(16) 0.0071(13) 0.0047(12) 0.0032(12)
C41 0.038(2) 0.057(3) 0.048(2) 0.031(2) 0.0071(17) -0.0121(18)
C42 0.0307(18) 0.0262(18) 0.0333(18) 0.0001(14) 0.0022(13) -0.0018(13)

loop_
_atom_type_symbol
_atom_type_description
_atom_type_scat_dispersion_real
_atom_type_scat_dispersion_imag
_atom_type_scat_source
C C 0.0033 0.0016 'International Tables Vol C Tables 4.2.6.8 and 6.1.1.4'
H H 0.0000 0.0000 'International Tables Vol C Tables 4.2.6.8 and 6.1.1.4'
N N 0.0061 0.0033 'International Tables Vol C Tables 4.2.6.8 and 6.1.1.4'
P P 0.1023 0.0942 'International Tables Vol C Tables 4.2.6.8 and 6.1.1.4'
Se Se -0.0929 2.2259 'International Tables Vol C Tables 4.2.6.8 and 6.1.1.4'
Te Te -0.5308 1.6751 'International Tables Vol C Tables 4.2.6.8 and 6.1.1.4'

loop_
_geom_angle_atom_site_label_1
_geom_angle_atom_site_label_2
_geom_angle_atom_site_label_3
_geom_angle
_geom_angle_site_symmetry_1
_geom_angle_site_symmetry_3
_geom_angle_publ_flag
P1 Te1 Te1 95.01(3) . 2_767 ?
N1 P1 C20 108.49(13) . . ?
N1 P1 C10 112.24(14) . . ?
C20 P1 C10 105.90(14) . . ?
N1 P1 Te1 112.66(10) . . ?
C20 P1 Te1 108.05(9) . . ?
C10 P1 Te1 109.20(10) . . ?
N1 P2 C40 106.98(14) . . ?
N1 P2 C30 106.64(15) . . ?
C40 P2 C30 105.18(15) . . ?
N1 P2 Se1 114.67(9) . . ?
C40 P2 Se1 111.29(11) . . ?
C30 P2 Se1 111.51(12) . . ?
P1 N1 P2 134.06(16) . . ?
C12 C10 C11 110.5(3) . . ?
C12 C10 P1 112.1(2) . . ?
C11 C10 P1 113.4(2) . . ?
C22 C20 C21 110.8(2) . . ?
C22 C20 P1 112.1(2) . . ?
C21 C20 P1 109.4(2) . . ?
C31 C30 C32 110.7(3) . . ?
C31 C30 P2 111.8(2) . . ?
C32 C30 P2 111.6(2) . . ?
C42 C40 C41 111.5(3) . . ?
C42 C40 P2 111.4(2) . . ?
C41 C40 P2 112.8(2) . . ?

loop_
_geom_bond_atom_site_label_1
_geom_bond_atom_site_label_2
_geom_bond_distance
_geom_bond_site_symmetry_2
_geom_bond_publ_flag
Te1 P1 2.4896(10) . ?
Te1 Te1 2.8935(8) 2_767 ?
Se1 P2 2.1518(10) . ?
P1 N1 1.579(2) . ?
P1 C20 1.829(3) . ?
P1 C10 1.836(3) . ?
P2 N1 1.614(3) . ?
P2 C40 1.831(3) . ?
P2 C30 1.834(3) . ?
C10 C12 1.529(4) . ?
C10 C11 1.530(4) . ?
C20 C22 1.520(4) . ?
C20 C21 1.534(4) . ?
C30 C31 1.520(5) . ?
C30 C32 1.528(5) . ?
C40 C42 1.524(4) . ?
C40 C41 1.526(5) . ?
